data_7217254
loop_
_publ_author_name
'Liu, Shuang-De'
'Kuo, Bing-Chiuan'
'Liu, Yen-Wen'
'Lee, Jing-Yi'
'Wong, Kwun Yip'
'Lee, Hon Man'

_publ_section_title
;
 Tuning of net architectures of Ni(ii) and Zn(ii) coordination polymers
 using isomeric organic linkers
;
_journal_issue 37
_journal_name_full CrystEngComm
_journal_page_first 8874
_journal_paper_doi 10.1039/C4CE01072H
_journal_volume 16
_journal_year 2014
_chemical_formula_moiety 'C22 H15 N3 O9 Zn2'
_chemical_formula_sum 'C22 H15 N3 O9 Zn2'
_chemical_formula_weight 596.11
_space_group_IT_number 14
_symmetry_cell_setting monoclinic
_symmetry_Int_Tables_number 14
_symmetry_space_group_name_Hall '-P 2ybc'
_symmetry_space_group_name_H-M 'P 1 21/c 1'
_atom_sites_solution_hydrogens geom
_atom_sites_solution_primary direct
_atom_sites_solution_secondary difmap
_audit_creation_method SHELXL-97
_cell_angle_alpha 90.00
_cell_angle_beta 118.658(2)
_cell_angle_gamma 90.00
_cell_formula_units_Z 4
_cell_length_a 7.5106(2)
_cell_length_b 31.1959(7)
_cell_length_c 10.5537(3)
_cell_measurement_reflns_used 2934
_cell_measurement_temperature 150(2)
_cell_measurement_theta_max 27.4
_cell_measurement_theta_min 2.6
_cell_volume 2169.82(11)
_computing_cell_refinement 'SAINT (Bruker, 2007)'
_computing_data_collection 'APEX2 (Bruker, 2007)'
_computing_data_reduction 'SAINT (Bruker, 2007)'
_computing_molecular_graphics 'SHELXTL (Sheldrick, 2008)'
_computing_publication_material 'DIAMOND (Brandenburg, 2006)'
_computing_structure_refinement 'SHELXTL (Sheldrick, 2008)'
_computing_structure_solution 'SHELXTL (Sheldrick, 2008)'
_diffrn_ambient_temperature 150(2)
_diffrn_measured_fraction_theta_full 0.994
_diffrn_measured_fraction_theta_max 0.994
_diffrn_measurement_device_type 'Bruker SMART APEXII'
_diffrn_measurement_method \w
_diffrn_radiation_monochromator graphite
_diffrn_radiation_probe x-ray
_diffrn_radiation_type MoK\a
_diffrn_radiation_wavelength 0.71073
_diffrn_reflns_av_R_equivalents 0.0778
_diffrn_reflns_av_unetI/netI 0.0886
_diffrn_reflns_limit_h_max 9
_diffrn_reflns_limit_h_min -9
_diffrn_reflns_limit_k_max 39
_diffrn_reflns_limit_k_min -35
_diffrn_reflns_limit_l_max 13
_diffrn_reflns_limit_l_min -13
_diffrn_reflns_number 15465
_diffrn_reflns_theta_full 26.50
_diffrn_reflns_theta_max 26.50
_diffrn_reflns_theta_min 2.61
_diffrn_source 'fine-focus sealed tube'
_diffrn_standards_decay_% 0
_diffrn_standards_interval_count 0
_diffrn_standards_interval_time 0
_diffrn_standards_number 0
_exptl_absorpt_coefficient_mu 2.274
_exptl_absorpt_correction_T_max 0.7152
_exptl_absorpt_correction_T_min 0.6287
_exptl_absorpt_correction_type multi-scan
_exptl_absorpt_process_details 'SADABS (Sheldrick, 2003)'
_exptl_crystal_colour orange-yellow
_exptl_crystal_density_diffrn 1.825
_exptl_crystal_density_method 'not measured'
_exptl_crystal_description block
_exptl_crystal_F_000 1200
_exptl_crystal_preparation Luminescent
_exptl_crystal_size_max 0.22
_exptl_crystal_size_mid 0.19
_exptl_crystal_size_min 0.16
_refine_diff_density_max 2.930
_refine_diff_density_min -1.681
_refine_diff_density_rms 0.157
_refine_ls_extinction_method none
_refine_ls_goodness_of_fit_ref 1.198
_refine_ls_hydrogen_treatment constr
_refine_ls_matrix_type full
_refine_ls_number_parameters 325
_refine_ls_number_reflns 4476
_refine_ls_number_restraints 2
_refine_ls_restrained_S_all 1.213
_refine_ls_R_factor_all 0.0867
_refine_ls_R_factor_gt 0.0774
_refine_ls_shift/su_max 0.001
_refine_ls_shift/su_mean 0.000
_refine_ls_structure_factor_coef Fsqd
_refine_ls_weighting_details 'calc w=1/[\s^2^(Fo^2^)+(0.1135P)^2^+1.7955P] where P=(Fo^2^+2Fc^2^)/3'
_refine_ls_weighting_scheme calc
_refine_ls_wR_factor_gt 0.2130
_refine_ls_wR_factor_ref 0.2229
_reflns_number_gt 3651
_reflns_number_total 4476
_reflns_threshold_expression I>2\s
_cod_data_source_file c4ce01072h2.cif
_cod_data_source_block sdl24201
_cod_depositor_comments 'Adding full bibliography for 7217251--7217256.cif.'
_cod_original_cell_volume 2169.82(10)
_cod_original_sg_symbol_H-M 'P 21/c'
_cod_database_code 7217254

loop_
_symmetry_equiv_pos_as_xyz
'x, y, z'
'-x, y+1/2, -z+1/2'
'-x, -y, -z'
'x, -y-1/2, z-1/2'

loop_
_atom_site_label
_atom_site_type_symbol
_atom_site_fract_x
_atom_site_fract_y
_atom_site_fract_z
_atom_site_U_iso_or_equiv
_atom_site_adp_type
_atom_site_occupancy
_atom_site_symmetry_multiplicity
_atom_site_calc_flag
_atom_site_refinement_flags
C1 C 0.9536(9) 1.08703(17) 0.5248(6) 0.0352(12) Uani 1 1 d .
C2 C 0.8484(9) 1.04976(16) 0.4997(6) 0.0344(11) Uani 1 1 d .
H2 H 0.7312 1.0430 0.4112 0.041 Uiso 1 1 calc R
C3 C 1.0932(8) 1.04461(17) 0.7193(6) 0.0336(11) Uani 1 1 d .
C4 C 1.2342(9) 1.0331(2) 0.8622(6) 0.0383(12) Uani 1 1 d .
H4 H 1.2270 1.0059 0.8998 0.046 Uiso 1 1 calc R
C5 C 1.3797(9) 1.06157(19) 0.9444(7) 0.0414(13) Uani 1 1 d .
H5 H 1.4768 1.0541 1.0403 0.050 Uiso 1 1 calc R
C6 C 1.3890(9) 1.10178(19) 0.8901(7) 0.0411(13) Uani 1 1 d .
H6 H 1.4908 1.1215 0.9506 0.049 Uiso 1 1 calc R
C7 C 1.2565(9) 1.11323(18) 0.7536(7) 0.0391(12) Uani 1 1 d .
H7 H 1.2633 1.1408 0.7180 0.047 Uiso 1 1 calc R
C8 C 0.3274(8) 0.92205(16) 0.2695(5) 0.0307(10) Uani 1 1 d .
C9 C 0.1958(8) 0.93404(16) 0.1275(5) 0.0306(10) Uani 1 1 d .
H9 H 0.2052 0.9620 0.0955 0.037 Uiso 1 1 calc R
C10 C 0.0506(8) 0.90556(16) 0.0320(5) 0.0305(10) Uani 1 1 d .
C11 C 0.0367(8) 0.86496(16) 0.0806(6) 0.0332(11) Uani 1 1 d .
H11 H -0.0641 0.8456 0.0170 0.040 Uiso 1 1 calc R
C12 C 0.1696(8) 0.85237(16) 0.2223(6) 0.0328(11) Uani 1 1 d .
C13 C 0.3174(8) 0.88064(16) 0.3157(6) 0.0317(11) Uani 1 1 d .
H13 H 0.4113 0.8718 0.4108 0.038 Uiso 1 1 calc R
C14 C 0.4788(8) 0.95327(16) 0.3710(6) 0.0327(11) Uani 1 1 d .
C15 C 0.1538(9) 0.80854(17) 0.2749(6) 0.0369(12) Uani 1 1 d .
C16 C 1.0341(10) 1.17914(19) 0.3298(7) 0.0440(14) Uani 1 1 d .
H16 H 1.1434 1.1951 0.3323 0.053 Uiso 1 1 calc R
C17 C 1.0772(10) 1.14618(19) 0.4251(7) 0.0433(13) Uani 1 1 d .
H17 H 1.2142 1.1389 0.4897 0.052 Uiso 1 1 calc R
C18 C 0.9191(9) 1.12316(16) 0.4272(6) 0.0355(12) Uani 1 1 d .
C19 C 0.7194(9) 1.13426(18) 0.3261(6) 0.0398(12) Uani 1 1 d .
H19 H 0.6073 1.1192 0.3228 0.048 Uiso 1 1 calc R
C20 C 0.6898(9) 1.16755(19) 0.2317(7) 0.0424(13) Uani 1 1 d .
H20 H 0.5545 1.1749 0.1632 0.051 Uiso 1 1 calc R
C21 C -0.0939(9) 0.91875(17) -0.1203(6) 0.0352(12) Uani 1 1 d .
C22 C 0.5427(11) 0.7276(2) 0.6884(8) 0.0490(15) Uani 1 1 d .
H22 H 0.5561 0.7576 0.6808 0.059 Uiso 1 1 calc R
N1 N 0.9305(7) 1.02327(13) 0.6159(5) 0.0341(10) Uani 1 1 d .
N2 N 1.1103(7) 1.08398(14) 0.6662(5) 0.0355(10) Uani 1 1 d .
N3 N 0.8418(8) 1.19006(14) 0.2316(5) 0.0411(11) Uani 1 1 d .
O1 O 0.6293(6) 0.93786(11) 0.4819(4) 0.0352(8) Uani 1 1 d .
O2 O 0.4491(5) 0.99294(11) 0.3447(4) 0.0333(8) Uani 1 1 d .
O3 O -0.0356(6) 0.95180(12) -0.1636(4) 0.0386(9) Uani 1 1 d .
O4 O -0.2511(6) 0.89870(14) -0.1934(5) 0.0479(10) Uani 1 1 d .
O5 O 0.2830(7) 0.79757(13) 0.4024(5) 0.0457(10) Uani 1 1 d .
O6 O 0.0139(7) 0.78353(12) 0.1943(4) 0.0429(10) Uani 1 1 d .
O7 O -0.0306(5) 0.73435(12) 0.4386(4) 0.0521(11) Uani 1 1 d D
H7B H -0.0323 0.7289 0.5141 0.063 Uiso 1 1 d D
H7A H -0.1223 0.7506 0.4046 0.063 Uiso 1 1 d D
O8 O 0.4009(7) 0.70919(14) 0.5810(5) 0.0525(11) Uani 1 1 d .
O9 O 0.6649(7) 0.71054(14) 0.8014(5) 0.0496(11) Uani 1 1 d .
Zn1 Zn 0.78098(9) 0.974945(18) 0.65010(6) 0.0321(2) Uani 1 1 d .
Zn2 Zn 0.19596(12) 0.73785(2) 0.40921(8) 0.0424(3) Uani 1 1 d .

loop_
_atom_site_aniso_label
_atom_site_aniso_U_11
_atom_site_aniso_U_22
_atom_site_aniso_U_33
_atom_site_aniso_U_23
_atom_site_aniso_U_13
_atom_site_aniso_U_12
C1 0.043(3) 0.034(3) 0.034(3) 0.001(2) 0.023(2) 0.004(2)
C2 0.045(3) 0.030(3) 0.035(3) 0.001(2) 0.025(2) 0.005(2)
C3 0.041(3) 0.030(3) 0.037(3) 0.000(2) 0.025(2) 0.002(2)
C4 0.046(3) 0.041(3) 0.035(3) 0.001(2) 0.025(3) 0.002(2)
C5 0.044(3) 0.046(3) 0.038(3) -0.005(2) 0.023(3) 0.002(2)
C6 0.039(3) 0.044(3) 0.047(3) -0.006(3) 0.025(3) -0.002(2)
C7 0.046(3) 0.034(3) 0.046(3) -0.003(2) 0.029(3) -0.002(2)
C8 0.037(3) 0.031(2) 0.027(3) 0.000(2) 0.018(2) 0.004(2)
C9 0.041(3) 0.027(2) 0.029(3) 0.0011(19) 0.021(2) 0.004(2)
C10 0.036(3) 0.030(2) 0.029(3) 0.0000(19) 0.018(2) 0.001(2)
C11 0.044(3) 0.030(3) 0.032(3) -0.001(2) 0.023(2) -0.002(2)
C12 0.042(3) 0.032(3) 0.028(3) 0.000(2) 0.019(2) 0.001(2)
C13 0.042(3) 0.031(3) 0.028(2) 0.000(2) 0.021(2) 0.004(2)
C14 0.043(3) 0.032(3) 0.029(3) -0.002(2) 0.022(2) 0.000(2)
C15 0.055(3) 0.031(3) 0.031(3) 0.001(2) 0.026(3) 0.003(2)
C16 0.052(4) 0.039(3) 0.047(3) 0.008(3) 0.029(3) 0.001(2)
C17 0.053(4) 0.038(3) 0.044(3) 0.002(2) 0.028(3) 0.001(2)
C18 0.049(3) 0.028(3) 0.036(3) 0.001(2) 0.026(3) 0.003(2)
C19 0.050(3) 0.037(3) 0.037(3) -0.003(2) 0.024(3) -0.003(2)
C20 0.045(3) 0.039(3) 0.041(3) -0.003(2) 0.020(3) 0.004(2)
C21 0.047(3) 0.031(3) 0.034(3) 0.001(2) 0.023(2) 0.007(2)
C22 0.060(4) 0.032(3) 0.056(4) -0.003(3) 0.029(3) -0.001(3)
N1 0.045(3) 0.031(2) 0.031(2) -0.0013(17) 0.021(2) -0.0031(18)
N2 0.044(3) 0.032(2) 0.038(3) 0.0007(18) 0.025(2) 0.0013(18)
N3 0.060(3) 0.029(2) 0.042(3) 0.0003(19) 0.031(2) -0.001(2)
O1 0.043(2) 0.0317(18) 0.0294(19) -0.0010(15) 0.0163(16) 0.0034(15)
O2 0.039(2) 0.0278(18) 0.035(2) 0.0018(14) 0.0199(16) 0.0028(14)
O3 0.050(2) 0.0323(19) 0.030(2) 0.0043(15) 0.0168(17) -0.0017(16)
O4 0.045(2) 0.053(3) 0.036(2) 0.0050(19) 0.0124(18) -0.011(2)
O5 0.067(3) 0.031(2) 0.037(2) 0.0063(16) 0.024(2) -0.0006(18)
O6 0.065(3) 0.034(2) 0.038(2) -0.0030(17) 0.030(2) -0.0084(18)
O7 0.079(3) 0.047(3) 0.037(2) 0.0103(19) 0.033(2) 0.008(2)
O8 0.058(3) 0.042(2) 0.047(3) 0.0025(19) 0.016(2) -0.0043(19)
O9 0.055(3) 0.045(2) 0.041(2) 0.0022(19) 0.016(2) 0.0020(19)
Zn1 0.0412(4) 0.0272(4) 0.0290(4) 0.0015(2) 0.0179(3) 0.0008(2)
Zn2 0.0632(5) 0.0291(4) 0.0383(4) 0.0002(3) 0.0270(4) -0.0007(3)

loop_
_atom_type_symbol
_atom_type_description
_atom_type_scat_dispersion_real
_atom_type_scat_dispersion_imag
_atom_type_scat_source
C C 0.0033 0.0016 'International Tables Vol C Tables 4.2.6.8 and 6.1.1.4'
H H 0.0000 0.0000 'International Tables Vol C Tables 4.2.6.8 and 6.1.1.4'
N N 0.0061 0.0033 'International Tables Vol C Tables 4.2.6.8 and 6.1.1.4'
O O 0.0106 0.0060 'International Tables Vol C Tables 4.2.6.8 and 6.1.1.4'
Zn Zn 0.2839 1.4301 'International Tables Vol C Tables 4.2.6.8 and 6.1.1.4'

loop_
_geom_angle_atom_site_label_1
_geom_angle_atom_site_label_2
_geom_angle_atom_site_label_3
_geom_angle
_geom_angle_site_symmetry_1
_geom_angle_site_symmetry_3
C2 C1 N2 105.3(5) . .
C2 C1 C18 129.2(5) . .
N2 C1 C18 125.5(5) . .
N1 C2 C1 112.1(5) . .
N1 C2 H2 124.0 . .
C1 C2 H2 124.0 . .
N1 C3 N2 109.4(5) . .
N1 C3 C4 131.2(5) . .
N2 C3 C4 119.4(5) . .
C5 C4 C3 118.8(6) . .
C5 C4 H4 120.6 . .
C3 C4 H4 120.6 . .
C4 C5 C6 120.7(6) . .
C4 C5 H5 119.6 . .
C6 C5 H5 119.6 . .
C7 C6 C5 121.3(6) . .
C7 C6 H6 119.3 . .
C5 C6 H6 119.3 . .
C6 C7 N2 118.7(5) . .
C6 C7 H7 120.6 . .
N2 C7 H7 120.6 . .
C9 C8 C13 119.7(5) . .
C9 C8 C14 120.1(5) . .
C13 C8 C14 120.3(5) . .
C10 C9 C8 120.8(5) . .
C10 C9 H9 119.6 . .
C8 C9 H9 119.6 . .
C11 C10 C9 119.1(5) . .
C11 C10 C21 120.1(5) . .
C9 C10 C21 120.8(5) . .
C10 C11 C12 120.6(5) . .
C10 C11 H11 119.7 . .
C12 C11 H11 119.7 . .
C13 C12 C11 119.9(5) . .
C13 C12 C15 119.5(5) . .
C11 C12 C15 120.6(5) . .
C12 C13 C8 119.8(5) . .
C12 C13 H13 120.1 . .
C8 C13 H13 120.1 . .
O2 C14 O1 124.0(5) . .
O2 C14 C8 119.2(5) . .
O1 C14 C8 116.8(5) . .
O6 C15 O5 121.0(5) . .
O6 C15 C12 120.2(5) . .
O5 C15 C12 118.7(5) . .
O6 C15 Zn2 71.4(3) . .
O5 C15 Zn2 49.7(3) . .
C12 C15 Zn2 168.3(4) . .
N3 C16 C17 122.8(6) . .
N3 C16 H16 118.6 . .
C17 C16 H16 118.6 . .
C16 C17 C18 119.8(6) . .
C16 C17 H17 120.1 . .
C18 C17 H17 120.1 . .
C17 C18 C19 117.9(5) . .
C17 C18 C1 122.8(5) . .
C19 C18 C1 119.2(5) . .
C20 C19 C18 118.5(5) . .
C20 C19 H19 120.8 . .
C18 C19 H19 120.8 . .
N3 C20 C19 123.5(6) . .
N3 C20 H20 118.3 . .
C19 C20 H20 118.3 . .
O4 C21 O3 125.0(5) . .
O4 C21 C10 121.1(5) . .
O3 C21 C10 113.9(5) . .
O9 C22 O8 126.4(6) . .
O9 C22 H22 116.8 . .
O8 C22 H22 116.8 . .
C2 N1 C3 105.7(4) . .
C2 N1 Zn1 124.6(4) . .
C3 N1 Zn1 125.9(4) . .
C3 N2 C7 120.9(5) . .
C3 N2 C1 107.5(5) . .
C7 N2 C1 131.4(5) . .
C20 N3 C16 117.6(5) . .
C20 N3 Zn2 124.5(4) . 2_655
C16 N3 Zn2 117.9(4) . 2_655
C14 O1 Zn1 119.0(3) . .
C14 O2 Zn1 122.8(3) . 3_676
C21 O3 Zn1 117.7(4) . 1_454
C15 O5 Zn2 101.1(4) . .
C15 O6 Zn2 79.7(3) . .
Zn2 O7 H7B 127.7 . .
Zn2 O7 H7A 123.4 . .
H7B O7 H7A 99.1 . .
C22 O8 Zn2 125.4(4) . .
O3 Zn1 O1 121.67(16) 1_656 .
O3 Zn1 N1 106.09(19) 1_656 .
O1 Zn1 N1 114.28(17) . .
O3 Zn1 O2 111.20(16) 1_656 3_676
O1 Zn1 O2 100.58(15) . 3_676
N1 Zn1 O2 101.05(17) . 3_676
O7 Zn2 O8 101.20(17) . .
O7 Zn2 O5 113.68(18) . .
O8 Zn2 O5 109.75(18) . .
O7 Zn2 N3 105.1(2) . 2_645
O8 Zn2 N3 96.6(2) . 2_645
O5 Zn2 N3 126.57(19) . 2_645
O7 Zn2 O6 92.23(13) . .
O8 Zn2 O6 165.09(18) . .
O5 Zn2 O6 58.08(16) . .
N3 Zn2 O6 85.98(17) 2_645 .
O7 Zn2 C15 105.14(15) . .
O8 Zn2 C15 138.22(19) . .
O5 Zn2 C15 29.19(18) . .
N3 Zn2 C15 106.94(18) 2_645 .
O6 Zn2 C15 28.91(16) . .

loop_
_geom_bond_atom_site_label_1
_geom_bond_atom_site_label_2
_geom_bond_distance
_geom_bond_site_symmetry_2
C1 C2 1.358(8) .
C1 N2 1.391(7) .
C1 C18 1.464(7) .
C2 N1 1.357(7) .
C2 H2 0.9500 .
C3 N1 1.360(7) .
C3 N2 1.381(7) .
C3 C4 1.411(8) .
C4 C5 1.350(8) .
C4 H4 0.9500 .
C5 C6 1.395(9) .
C5 H5 0.9500 .
C6 C7 1.349(8) .
C6 H6 0.9500 .
C7 N2 1.385(7) .
C7 H7 0.9500 .
C8 C9 1.393(7) .
C8 C13 1.396(7) .
C8 C14 1.491(7) .
C9 C10 1.393(7) .
C9 H9 0.9500 .
C10 C11 1.389(7) .
C10 C21 1.503(7) .
C11 C12 1.398(7) .
C11 H11 0.9500 .
C12 C13 1.390(8) .
C12 C15 1.502(7) .
C13 H13 0.9500 .
C14 O2 1.264(6) .
C14 O1 1.268(7) .
C15 O6 1.257(7) .
C15 O5 1.271(7) .
C15 Zn2 2.557(5) .
C16 N3 1.356(8) .
C16 C17 1.364(8) .
C16 H16 0.9500 .
C17 C18 1.397(8) .
C17 H17 0.9500 .
C18 C19 1.405(8) .
C19 C20 1.382(8) .
C19 H19 0.9500 .
C20 N3 1.341(8) .
C20 H20 0.9500 .
C21 O4 1.228(7) .
C21 O3 1.286(7) .
C22 O9 1.224(8) .
C22 O8 1.261(8) .
C22 H22 0.9500 .
N1 Zn1 2.013(4) .
N3 Zn2 2.027(5) 2_655
O1 Zn1 1.961(4) .
O2 Zn1 2.021(4) 3_676
O3 Zn1 1.920(4) 1_454
O5 Zn2 1.987(4) .
O6 Zn2 2.463(4) .
O7 Zn2 1.874(4) .
O7 H7B 0.8200 .
O7 H7A 0.7889 .
O8 Zn2 1.944(5) .
Zn1 O3 1.920(4) 1_656
Zn1 O2 2.021(4) 3_676
Zn2 N3 2.027(5) 2_645

loop_
_geom_torsion_atom_site_label_1
_geom_torsion_atom_site_label_2
_geom_torsion_atom_site_label_3
_geom_torsion_atom_site_label_4
_geom_torsion
_geom_torsion_site_symmetry_4
N2 C1 C2 N1 -0.7(6) .
C18 C1 C2 N1 177.9(5) .
N1 C3 C4 C5 -177.7(5) .
N2 C3 C4 C5 1.6(8) .
C3 C4 C5 C6 0.9(8) .
C4 C5 C6 C7 -1.4(9) .
C5 C6 C7 N2 -0.7(8) .
C13 C8 C9 C10 1.6(7) .
C14 C8 C9 C10 -178.7(5) .
C8 C9 C10 C11 0.8(7) .
C8 C9 C10 C21 178.9(5) .
C9 C10 C11 C12 -1.6(7) .
C21 C10 C11 C12 -179.7(5) .
C10 C11 C12 C13 0.0(8) .
C10 C11 C12 C15 179.7(5) .
C11 C12 C13 C8 2.5(8) .
C15 C12 C13 C8 -177.3(5) .
C9 C8 C13 C12 -3.3(7) .
C14 C8 C13 C12 177.0(5) .
C9 C8 C14 O2 21.4(7) .
C13 C8 C14 O2 -158.9(5) .
C9 C8 C14 O1 -160.2(5) .
C13 C8 C14 O1 19.5(7) .
C13 C12 C15 O6 176.0(5) .
C11 C12 C15 O6 -3.8(8) .
C13 C12 C15 O5 -3.4(8) .
C11 C12 C15 O5 176.9(5) .
C13 C12 C15 Zn2 -11(2) .
C11 C12 C15 Zn2 169.6(16) .
N3 C16 C17 C18 -2.3(9) .
C16 C17 C18 C19 2.1(8) .
C16 C17 C18 C1 179.1(5) .
C2 C1 C18 C17 -142.0(6) .
N2 C1 C18 C17 36.4(8) .
C2 C1 C18 C19 35.0(8) .
N2 C1 C18 C19 -146.7(5) .
C17 C18 C19 C20 -0.8(8) .
C1 C18 C19 C20 -177.9(5) .
C18 C19 C20 N3 -0.3(9) .
C11 C10 C21 O4 16.3(8) .
C9 C10 C21 O4 -161.7(5) .
C11 C10 C21 O3 -163.2(5) .
C9 C10 C21 O3 18.7(7) .
C1 C2 N1 C3 0.5(6) .
C1 C2 N1 Zn1 159.5(4) .
N2 C3 N1 C2 -0.1(6) .
C4 C3 N1 C2 179.3(6) .
N2 C3 N1 Zn1 -158.7(4) .
C4 C3 N1 Zn1 20.6(8) .
N1 C3 N2 C7 175.8(5) .
C4 C3 N2 C7 -3.6(8) .
N1 C3 N2 C1 -0.4(6) .
C4 C3 N2 C1 -179.8(5) .
C6 C7 N2 C3 3.2(8) .
C6 C7 N2 C1 178.3(5) .
C2 C1 N2 C3 0.6(6) .
C18 C1 N2 C3 -178.1(5) .
C2 C1 N2 C7 -175.0(5) .
C18 C1 N2 C7 6.3(9) .
C19 C20 N3 C16 0.2(9) .
C19 C20 N3 Zn2 178.1(4) 2_655
C17 C16 N3 C20 1.2(9) .
C17 C16 N3 Zn2 -176.9(5) 2_655
O2 C14 O1 Zn1 19.2(7) .
C8 C14 O1 Zn1 -159.1(3) .
O1 C14 O2 Zn1 -111.5(5) 3_676
C8 C14 O2 Zn1 66.8(5) 3_676
O4 C21 O3 Zn1 6.1(8) 1_454
C10 C21 O3 Zn1 -174.4(3) 1_454
O6 C15 O5 Zn2 2.6(6) .
C12 C15 O5 Zn2 -178.1(4) .
O5 C15 O6 Zn2 -2.1(5) .
C12 C15 O6 Zn2 178.6(5) .
O9 C22 O8 Zn2 174.8(5) .
C14 O1 Zn1 O3 164.3(4) 1_656
C14 O1 Zn1 N1 -66.2(4) .
C14 O1 Zn1 O2 41.2(4) 3_676
C2 N1 Zn1 O3 -175.6(4) 1_656
C3 N1 Zn1 O3 -20.7(5) 1_656
C2 N1 Zn1 O1 47.6(5) .
C3 N1 Zn1 O1 -157.6(4) .
C2 N1 Zn1 O2 -59.5(4) 3_676
C3 N1 Zn1 O2 95.3(4) 3_676
C22 O8 Zn2 O7 -105.1(6) .
C22 O8 Zn2 O5 15.3(6) .
C22 O8 Zn2 N3 148.1(6) 2_645
C22 O8 Zn2 O6 48.7(10) .
C22 O8 Zn2 C15 23.3(7) .
C15 O5 Zn2 O7 -78.4(4) .
C15 O5 Zn2 O8 169.1(4) .
C15 O5 Zn2 N3 54.3(4) 2_645
C15 O5 Zn2 O6 -1.3(3) .
C15 O6 Zn2 O7 118.0(3) .
C15 O6 Zn2 O8 -36.3(8) .
C15 O6 Zn2 O5 1.3(3) .
C15 O6 Zn2 N3 -137.0(3) 2_645
O6 C15 Zn2 O7 -66.0(3) .
O5 C15 Zn2 O7 111.6(4) .
C12 C15 Zn2 O7 120.0(19) .
O6 C15 Zn2 O8 166.8(3) .
O5 C15 Zn2 O8 -15.6(5) .
C12 C15 Zn2 O8 -7(2) .
O6 C15 Zn2 O5 -177.7(6) .
C12 C15 Zn2 O5 8.4(17) .
O6 C15 Zn2 N3 45.3(4) 2_645
O5 C15 Zn2 N3 -137.0(4) 2_645
C12 C15 Zn2 N3 -128.6(18) 2_645
O5 C15 Zn2 O6 177.7(6) .
C12 C15 Zn2 O6 -174(2) .
